data_4072318
loop_
_publ_author_name
'Selby, Jonathan D.'
'Manley, Catherine D.'
'Schwarz, Andrew D.'
'Clot, Eric'
'Mountford, Philip'

_publ_section_title
;
 Titanium Hydrazides Supported by Diamide-Amine and Related Ligands: A
 Combined Experimental and DFT Study
;
_journal_issue 24
_journal_name_full Organometallics
_journal_page_first 6479
_journal_paper_doi 10.1021/om8007597
_journal_volume 27
_journal_year 2008
_chemical_formula_moiety 'C30 H48 N6 Si2 Ti1'
_chemical_formula_sum 'C30 H48 N6 Si2 Ti'
_chemical_formula_weight 596.82
_chemical_name_systematic
;
Ti(NNPh2)(N2N_C3Me)(py)
;
_space_group_IT_number 14
_symmetry_cell_setting monoclinic
_symmetry_space_group_name_Hall '-P 2ybc'
_symmetry_space_group_name_H-M 'P 1 21/c 1'
_atom_sites_solution_hydrogens geom
_atom_sites_solution_primary direct
_cell_angle_alpha 90
_cell_angle_beta 100.6813(8)
_cell_angle_gamma 90
_cell_formula_units_Z 4
_cell_length_a 11.5182(2)
_cell_length_b 14.5639(3)
_cell_length_c 20.0751(4)
_cell_measurement_reflns_used 6537
_cell_measurement_temperature 150
_cell_measurement_theta_max 27
_cell_measurement_theta_min 5
_cell_volume 3309.25(11)
_computing_cell_refinement 'DENZO/SCALEPACK (Otwinowski & Minor, 1997)'
_computing_data_collection 'COLLECT (Nonius, 1997-2001).'
_computing_data_reduction 'DENZO/SCALEPACK (Otwinowski & Minor, 1997)'
_computing_molecular_graphics 'CAMERON (Watkin et al., 1996)'
_computing_publication_material 'CRYSTALS (Betteridge et al., 2003)'
_computing_structure_refinement 'CRYSTALS (Betteridge et al., 2003)'
_computing_structure_solution 'SIR92 (Altomare et al., 1994)'
_diffrn_ambient_temperature 150
_diffrn_measured_fraction_theta_full 0.983
_diffrn_measured_fraction_theta_max 0.968
_diffrn_measurement_device_type 'Nonius KappaCCD'
_diffrn_measurement_method \w
_diffrn_radiation_monochromator graphite
_diffrn_radiation_type 'Mo K\a'
_diffrn_radiation_wavelength 0.71073
_diffrn_reflns_av_R_equivalents 0.021
_diffrn_reflns_limit_h_max 14
_diffrn_reflns_limit_h_min -14
_diffrn_reflns_limit_k_max 18
_diffrn_reflns_limit_k_min -17
_diffrn_reflns_limit_l_max 26
_diffrn_reflns_limit_l_min -26
_diffrn_reflns_number 13410
_diffrn_reflns_theta_full 25.014
_diffrn_reflns_theta_max 27.487
_diffrn_reflns_theta_min 5.127
_diffrn_standards_number 0
_exptl_absorpt_coefficient_mu 0.359
_exptl_absorpt_correction_T_max 0.91
_exptl_absorpt_correction_T_min 0.88
_exptl_absorpt_correction_type multi-scan
_exptl_absorpt_process_details 'DENZO/SCALEPACK (Otwinowski & Minor, 1997)'
_exptl_crystal_colour dark_brown
_exptl_crystal_density_diffrn 1.198
_exptl_crystal_description plate
_exptl_crystal_F_000 1280
_exptl_crystal_size_max 0.40
_exptl_crystal_size_mid 0.35
_exptl_crystal_size_min 0.25
_refine_diff_density_max 0.43
_refine_diff_density_min -0.60
_refine_ls_extinction_method None
_refine_ls_goodness_of_fit_ref 1.0519
_refine_ls_hydrogen_treatment constr
_refine_ls_matrix_type full
_refine_ls_number_parameters 352
_refine_ls_number_reflns 5615
_refine_ls_number_restraints 0
_refine_ls_R_factor_all 0.0598
_refine_ls_R_factor_gt 0.0429
_refine_ls_shift/su_max 0.001804
_refine_ls_structure_factor_coef F
_refine_ls_weighting_details
;
 Method, part 1, Chebychev polynomial, (Watkin, 1994, Prince, 1982) 
 [weight] = 1.0/[A~0~*T~0~(x)+A~1~*T~1~(x) ... +A~n-1~]*T~n-1~(x)] 
 where A~i~ are the Chebychev coefficients listed below and x= Fcalc/Fmax 
 Method = Robust Weighting (Prince, 1982) 
 W = [weight] * [1-(deltaF/6*sigmaF)^2^]^2^ 
 A~i~ are: 
 1.82 0.448 1.81 0.225 0.429 
;
_refine_ls_weighting_scheme calc
_refine_ls_wR_factor_all 0.0396
_refine_ls_wR_factor_gt 0.0387
_refine_ls_wR_factor_ref 0.0387
_reflns_limit_h_max 14
_reflns_limit_h_min -14
_reflns_limit_k_max 18
_reflns_limit_k_min 0
_reflns_limit_l_max 26
_reflns_limit_l_min 0
_reflns_number_gt 5615
_reflns_number_total 7338
_reflns_threshold_expression I>3.0\s(I)
_oxford_diffrn_Wilson_B_factor 1.75
_oxford_diffrn_Wilson_scale 4.11
_cod_data_source_file om8007597_si_002.cif
_cod_data_source_block compound_11
_cod_depositor_comments
;
The following automatic conversions were performed:

'_symmetry_cell_setting' value 'Monoclinic' changed to 'monoclinic'
according to /home/saulius/struct/CIF-dictionaries/cif_core.dic
dictionary named 'cif_core.dic' version 2.4.1 from 2010-06-29.

Automatic conversion script
Id: cif_fix_values 1715 2011-07-08 13:25:40Z adriana 
;
_cod_original_sg_symbol_H-M 'P 1 21/c 1 '
_cod_original_formula_sum 'C30 H48 N6 Si2 Ti1'
_cod_database_code 4072318

loop_
_symmetry_equiv_pos_as_xyz
x,y,z
-x,-y,-z
-x,y+1/2,-z+1/2
x,-y+1/2,z+1/2

loop_
_atom_site_label
_atom_site_type_symbol
_atom_site_fract_x
_atom_site_fract_y
_atom_site_fract_z
_atom_site_U_iso_or_equiv
_atom_site_occupancy
_atom_site_adp_type
_atom_site_refinement_flags_posn
Ti1 Ti 0.68908(3) 0.33033(2) 0.763337(15) 0.0171 1.0000 Uani .
N1 N 0.54153(12) 0.35948(10) 0.76301(7) 0.0211 1.0000 Uani .
N2 N 0.42714(13) 0.36802(11) 0.77127(7) 0.0245 1.0000 Uani .
N3 N 0.77766(13) 0.28356(11) 0.85196(7) 0.0248 1.0000 Uani .
N4 N 0.74314(12) 0.34160(10) 0.67449(7) 0.0200 1.0000 Uani .
N5 N 0.64295(13) 0.18115(10) 0.73371(8) 0.0254 1.0000 Uani .
N6 N 0.76359(13) 0.47237(10) 0.79428(8) 0.0241 1.0000 Uani .
Si1 Si 0.92003(5) 0.29400(5) 0.89557(3) 0.0340 1.0000 Uani .
Si2 Si 0.69252(4) 0.40178(3) 0.60130(2) 0.0217 1.0000 Uani .
C1 C 0.40316(15) 0.34829(12) 0.83733(9) 0.0221 1.0000 Uani .
C2 C 0.34085(16) 0.26997(13) 0.84832(10) 0.0281 1.0000 Uani .
C3 C 0.31916(18) 0.25108(15) 0.91263(11) 0.0345 1.0000 Uani .
C4 C 0.3593(2) 0.30901(15) 0.96573(11) 0.0388 1.0000 Uani .
C5 C 0.4223(3) 0.38611(17) 0.95509(11) 0.0471 1.0000 Uani .
C6 C 0.4451(2) 0.40598(15) 0.89083(11) 0.0367 1.0000 Uani .
C7 C 0.33488(15) 0.37657(12) 0.71554(9) 0.0212 1.0000 Uani .
C8 C 0.35766(16) 0.37129(13) 0.64952(9) 0.0248 1.0000 Uani .
C9 C 0.26663(17) 0.38309(13) 0.59425(9) 0.0284 1.0000 Uani .
C10 C 0.15187(17) 0.40024(14) 0.60290(10) 0.0298 1.0000 Uani .
C11 C 0.12950(16) 0.40548(13) 0.66840(10) 0.0271 1.0000 Uani .
C12 C 0.21851(15) 0.39377(12) 0.72431(10) 0.0243 1.0000 Uani .
C13 C 0.70677(17) 0.22290(15) 0.88874(10) 0.0312 1.0000 Uani .
C14 C 0.68270(19) 0.12853(15) 0.85710(11) 0.0352 1.0000 Uani .
C15 C 0.59926(18) 0.13042(14) 0.78922(11) 0.0331 1.0000 Uani .
C16 C 0.74619(18) 0.13160(13) 0.71583(11) 0.0319 1.0000 Uani .
C17 C 0.79769(18) 0.17550(13) 0.65912(10) 0.0302 1.0000 Uani .
C18 C 0.83923(16) 0.27443(13) 0.67478(9) 0.0258 1.0000 Uani .
C19 C 0.54436(18) 0.17779(14) 0.67481(11) 0.0328 1.0000 Uani .
C20 C 0.9946(2) 0.1788(2) 0.90904(15) 0.0583 1.0000 Uani .
C21 C 1.01442(18) 0.36951(19) 0.85203(12) 0.0428 1.0000 Uani .
C22 C 0.9251(3) 0.3441(3) 0.98258(12) 0.0640 1.0000 Uani .
C23 C 0.61069(19) 0.50597(14) 0.62095(11) 0.0342 1.0000 Uani .
C24 C 0.58925(18) 0.33564(16) 0.53530(9) 0.0341 1.0000 Uani .
C25 C 0.81733(18) 0.43971(16) 0.55919(10) 0.0336 1.0000 Uani .
C26 C 0.74079(19) 0.50606(16) 0.85297(11) 0.0360 1.0000 Uani .
C27 C 0.7766(2) 0.59316(18) 0.87652(14) 0.0502 1.0000 Uani .
C28 C 0.8376(2) 0.64757(16) 0.83910(14) 0.0503 1.0000 Uani .
C29 C 0.8635(2) 0.61310(15) 0.77974(13) 0.0431 1.0000 Uani .
C30 C 0.82563(17) 0.52540(14) 0.75929(10) 0.0302 1.0000 Uani .
H21 H 0.3119 0.2273 0.8098 0.0345 1.0000 Uiso R
H31 H 0.2733 0.1950 0.9202 0.0443 1.0000 Uiso R
H41 H 0.3433 0.2951 1.0120 0.0476 1.0000 Uiso R
H51 H 0.4519 0.4283 0.9938 0.0575 1.0000 Uiso R
H61 H 0.4914 0.4619 0.8834 0.0454 1.0000 Uiso R
H81 H 0.4398 0.3591 0.6422 0.0314 1.0000 Uiso R
H91 H 0.2840 0.3789 0.5474 0.0344 1.0000 Uiso R
H101 H 0.0867 0.4092 0.5630 0.0355 1.0000 Uiso R
H111 H 0.0469 0.4172 0.6752 0.0326 1.0000 Uiso R
H121 H 0.1998 0.3979 0.7709 0.0302 1.0000 Uiso R
H131 H 0.7505 0.2154 0.9363 0.0388 1.0000 Uiso R
H132 H 0.6290 0.2532 0.8892 0.0388 1.0000 Uiso R
H141 H 0.6481 0.0887 0.8890 0.0437 1.0000 Uiso R
H142 H 0.7596 0.1019 0.8501 0.0437 1.0000 Uiso R
H151 H 0.5243 0.1603 0.7963 0.0427 1.0000 Uiso R
H152 H 0.5827 0.0656 0.7739 0.0427 1.0000 Uiso R
H161 H 0.8096 0.1291 0.7572 0.0423 1.0000 Uiso R
H162 H 0.7206 0.0678 0.7017 0.0423 1.0000 Uiso R
H171 H 0.8665 0.1380 0.6510 0.0388 1.0000 Uiso R
H172 H 0.7354 0.1761 0.6172 0.0388 1.0000 Uiso R
H181 H 0.8907 0.2751 0.7207 0.0322 1.0000 Uiso R
H182 H 0.8863 0.2943 0.6402 0.0322 1.0000 Uiso R
H191 H 0.5681 0.2108 0.6358 0.0397 1.0000 Uiso R
H192 H 0.4731 0.2081 0.6869 0.0397 1.0000 Uiso R
H193 H 0.5254 0.1124 0.6620 0.0397 1.0000 Uiso R
H201 H 1.0772 0.1866 0.9345 0.0718 1.0000 Uiso R
H202 H 0.9495 0.1384 0.9355 0.0718 1.0000 Uiso R
H203 H 0.9963 0.1500 0.8640 0.0718 1.0000 Uiso R
H211 H 1.0959 0.3730 0.8797 0.0526 1.0000 Uiso R
H212 H 0.9794 0.4325 0.8465 0.0526 1.0000 Uiso R
H213 H 1.0181 0.3432 0.8064 0.0526 1.0000 Uiso R
H221 H 1.0092 0.3491 1.0064 0.0782 1.0000 Uiso R
H222 H 0.8807 0.3035 1.0093 0.0782 1.0000 Uiso R
H223 H 0.8883 0.4065 0.9782 0.0782 1.0000 Uiso R
H231 H 0.5813 0.5410 0.5783 0.0429 1.0000 Uiso R
H232 H 0.6648 0.5458 0.6534 0.0429 1.0000 Uiso R
H233 H 0.5421 0.4868 0.6419 0.0429 1.0000 Uiso R
H241 H 0.5641 0.3754 0.4946 0.0419 1.0000 Uiso R
H242 H 0.5182 0.3165 0.5539 0.0419 1.0000 Uiso R
H243 H 0.6304 0.2799 0.5221 0.0419 1.0000 Uiso R
H251 H 0.7848 0.4745 0.5169 0.0421 1.0000 Uiso R
H252 H 0.8722 0.4802 0.5908 0.0421 1.0000 Uiso R
H253 H 0.8613 0.3846 0.5475 0.0421 1.0000 Uiso R
H261 H 0.6966 0.4668 0.8806 0.0446 1.0000 Uiso R
H271 H 0.7584 0.6158 0.9205 0.0605 1.0000 Uiso R
H281 H 0.8618 0.7111 0.8546 0.0583 1.0000 Uiso R
H291 H 0.9091 0.6507 0.7518 0.0499 1.0000 Uiso R
H301 H 0.8459 0.5003 0.7165 0.0360 1.0000 Uiso R

loop_
_atom_site_aniso_label
_atom_site_aniso_U_11
_atom_site_aniso_U_22
_atom_site_aniso_U_33
_atom_site_aniso_U_23
_atom_site_aniso_U_13
_atom_site_aniso_U_12
Ti1 0.01491(14) 0.01936(15) 0.01745(14) 0.00335(12) 0.00434(10) 0.00113(12)
N1 0.0165(7) 0.0214(7) 0.0257(7) -0.0008(6) 0.0048(5) -0.0001(5)
N2 0.0161(7) 0.0355(8) 0.0227(7) 0.0031(6) 0.0059(6) 0.0014(6)
N3 0.0190(7) 0.0329(8) 0.0231(7) 0.0094(6) 0.0055(6) 0.0019(6)
N4 0.0192(7) 0.0211(7) 0.0204(6) 0.0006(6) 0.0058(5) 0.0006(6)
N5 0.0246(7) 0.0197(7) 0.0331(8) 0.0032(6) 0.0087(6) 0.0006(6)
N6 0.0189(7) 0.0248(8) 0.0274(7) -0.0021(6) 0.0007(6) 0.0008(6)
Si1 0.0203(2) 0.0551(4) 0.0256(3) 0.0156(2) 0.00188(19) 0.0012(2)
Si2 0.0194(2) 0.0263(2) 0.0194(2) 0.00344(19) 0.00417(17) 0.00075(19)
C1 0.0184(8) 0.0252(9) 0.0234(8) 0.0026(7) 0.0058(6) 0.0040(6)
C2 0.0259(9) 0.0281(10) 0.0308(9) 0.0018(8) 0.0065(7) -0.0007(7)
C3 0.0315(10) 0.0322(10) 0.0430(12) 0.0124(9) 0.0153(9) 0.0046(8)
C4 0.0500(13) 0.0401(12) 0.0309(10) 0.0092(9) 0.0199(9) 0.0146(10)
C5 0.0752(18) 0.0391(13) 0.0282(10) -0.0066(9) 0.0127(11) -0.0027(12)
C6 0.0470(12) 0.0304(10) 0.0328(10) -0.0007(9) 0.0080(9) -0.0065(9)
C7 0.0185(8) 0.0211(8) 0.0244(8) 0.0016(7) 0.0047(6) -0.0004(6)
C8 0.0225(9) 0.0252(9) 0.0277(9) 0.0018(7) 0.0074(7) 0.0015(7)
C9 0.0318(10) 0.0287(10) 0.0243(9) 0.0024(7) 0.0043(7) 0.0004(8)
C10 0.0247(9) 0.0290(10) 0.0324(10) 0.0028(8) -0.0030(7) -0.0007(8)
C11 0.0168(8) 0.0266(9) 0.0372(10) 0.0022(8) 0.0035(7) 0.0006(7)
C12 0.0198(8) 0.0248(9) 0.0293(9) 0.0024(7) 0.0070(7) -0.0004(7)
C13 0.0260(9) 0.0412(11) 0.0283(9) 0.0154(8) 0.0102(7) 0.0038(8)
C14 0.0343(11) 0.0315(10) 0.0437(11) 0.0177(9) 0.0174(9) 0.0047(8)
C15 0.0306(10) 0.0242(9) 0.0484(12) 0.0073(9) 0.0172(9) -0.0029(8)
C16 0.0343(10) 0.0201(9) 0.0435(11) 0.0025(8) 0.0134(9) 0.0066(8)
C17 0.0330(10) 0.0252(9) 0.0346(10) 0.0005(8) 0.0124(8) 0.0072(8)
C18 0.0218(8) 0.0279(10) 0.0285(9) 0.0043(8) 0.0070(7) 0.0048(7)
C19 0.0313(10) 0.0236(9) 0.0418(11) -0.0052(8) 0.0022(8) -0.0049(8)
C20 0.0306(11) 0.0732(18) 0.0708(17) 0.0388(15) 0.0088(11) 0.0167(12)
C21 0.0208(9) 0.0668(16) 0.0393(11) 0.0186(11) 0.0015(8) -0.0058(10)
C22 0.0522(15) 0.107(3) 0.0286(11) 0.0010(14) -0.0034(10) -0.0179(16)
C23 0.0331(10) 0.0298(10) 0.0396(11) 0.0081(9) 0.0069(8) 0.0085(8)
C24 0.0303(10) 0.0494(12) 0.0224(9) -0.0029(9) 0.0047(7) -0.0023(9)
C25 0.0275(10) 0.0468(12) 0.0267(9) 0.0120(9) 0.0059(8) -0.0019(9)
C26 0.0299(10) 0.0420(12) 0.0371(11) -0.0136(9) 0.0085(8) -0.0009(9)
C27 0.0442(13) 0.0492(14) 0.0555(15) -0.0287(12) 0.0048(11) 0.0008(11)
C28 0.0490(14) 0.0285(11) 0.0658(16) -0.0144(11) -0.0093(12) -0.0024(10)
C29 0.0422(12) 0.0302(11) 0.0501(13) 0.0074(10) -0.0091(10) -0.0104(9)
C30 0.0284(10) 0.0291(10) 0.0307(9) 0.0025(8) -0.0009(8) -0.0051(8)

loop_
_atom_type_symbol
_atom_type_scat_dispersion_real
_atom_type_scat_dispersion_imag
_atom_type_scat_Cromer_Mann_a1
_atom_type_scat_Cromer_Mann_b1
_atom_type_scat_Cromer_Mann_a2
_atom_type_scat_Cromer_Mann_b2
_atom_type_scat_Cromer_Mann_a3
_atom_type_scat_Cromer_Mann_b3
_atom_type_scat_Cromer_Mann_a4
_atom_type_scat_Cromer_Mann_b4
_atom_type_scat_Cromer_Mann_c
_atom_type_scat_source
C 0.0033 0.0016 2.3100 20.8439 1.0200 10.2075 1.5886 0.5687 0.8650 51.6512 0.2156 'International Tables Vol C 4.2.6.8 and 6.1.1.4'
H 0.0000 0.0000 0.4930 10.5109 0.3229 26.1257 0.1402 3.1424 0.0408 57.7998 0.0030 'International Tables Vol C 4.2.6.8 and 6.1.1.4'
N 0.0061 0.0033 12.2126 0.0057 3.1322 9.8933 2.0125 28.9975 1.1663 0.5826 -11.5290 'International Tables Vol C 4.2.6.8 and 6.1.1.4'
Si 0.0817 0.0704 6.2915 2.4386 3.0353 32.3337 1.9891 0.6785 1.5410 81.6937 1.1407 'International Tables Vol C 4.2.6.8 and 6.1.1.4'
Ti 0.2776 0.4457 9.7595 7.8508 7.3558 0.5000 1.6991 35.6338 1.9021 116.1050 1.2807 'International Tables Vol C 4.2.6.8 and 6.1.1.4'

loop_
_geom_angle_atom_site_label_1
_geom_angle_atom_site_label_2
_geom_angle_atom_site_label_3
_geom_angle
_geom_angle_publ_flag
N1 Ti1 N3 114.89(6) yes
N1 Ti1 N4 116.03(6) yes
N3 Ti1 N4 128.98(6) yes
N1 Ti1 N5 92.91(6) yes
N3 Ti1 N5 87.91(6) yes
N4 Ti1 N5 86.67(6) yes
N1 Ti1 N6 95.57(6) yes
N3 Ti1 N6 87.85(6) yes
N4 Ti1 N6 90.28(6) yes
N5 Ti1 N6 171.49(5) yes
Ti1 N1 N2 168.75(13) yes
N1 N2 C1 116.78(14) yes
N1 N2 C7 121.25(14) yes
C1 N2 C7 120.66(14) yes
Ti1 N3 Si1 134.86(8) yes
Ti1 N3 C13 114.03(11) yes
Si1 N3 C13 111.08(11) yes
Ti1 N4 Si2 133.77(8) yes
Ti1 N4 C18 107.38(10) yes
Si2 N4 C18 118.49(11) yes
Ti1 N5 C15 111.61(12) yes
Ti1 N5 C16 111.41(11) yes
C15 N5 C16 109.45(14) yes
Ti1 N5 C19 110.22(11) yes
C15 N5 C19 105.30(15) yes
C16 N5 C19 108.65(16) yes
Ti1 N6 C26 116.37(13) yes
Ti1 N6 C30 126.27(13) yes
C26 N6 C30 117.35(17) yes
N3 Si1 C20 111.19(11) yes
N3 Si1 C21 113.34(8) yes
C20 Si1 C21 107.58(11) yes
N3 Si1 C22 111.69(11) yes
C20 Si1 C22 106.11(15) yes
C21 Si1 C22 106.52(13) yes
N4 Si2 C23 109.79(8) yes
N4 Si2 C24 114.38(9) yes
C23 Si2 C24 106.74(10) yes
N4 Si2 C25 111.59(8) yes
C23 Si2 C25 108.32(10) yes
C24 Si2 C25 105.72(9) yes
N2 C1 C2 120.42(16) yes
N2 C1 C6 119.93(17) yes
C2 C1 C6 119.62(17) yes
C1 C2 C3 119.93(19) yes
C1 C2 H21 119.8 no
C3 C2 H21 120.3 no
C2 C3 C4 120.58(19) yes
C2 C3 H31 119.7 no
C4 C3 H31 119.8 no
C3 C4 C5 119.56(19) yes
C3 C4 H41 120.2 no
C5 C4 H41 120.2 no
C4 C5 C6 120.6(2) yes
C4 C5 H51 119.7 no
C6 C5 H51 119.8 no
C5 C6 C1 119.7(2) yes
C5 C6 H61 120.3 no
C1 C6 H61 120.0 no
N2 C7 C8 120.30(15) yes
N2 C7 C12 121.09(16) yes
C8 C7 C12 118.58(16) yes
C7 C8 C9 120.22(17) yes
C7 C8 H81 119.8 no
C9 C8 H81 120.0 no
C8 C9 C10 121.20(17) yes
C8 C9 H91 119.4 no
C10 C9 H91 119.4 no
C9 C10 C11 118.48(17) yes
C9 C10 H101 120.9 no
C11 C10 H101 120.6 no
C10 C11 C12 121.47(17) yes
C10 C11 H111 119.1 no
C12 C11 H111 119.4 no
C7 C12 C11 120.05(17) yes
C7 C12 H121 120.2 no
C11 C12 H121 119.7 no
N3 C13 C14 113.84(16) yes
N3 C13 H131 108.2 no
C14 C13 H131 108.7 no
N3 C13 H132 108.5 no
C14 C13 H132 108.0 no
H131 C13 H132 109.5 no
C13 C14 C15 113.34(16) yes
C13 C14 H141 108.7 no
C15 C14 H141 109.0 no
C13 C14 H142 108.2 no
C15 C14 H142 108.1 no
H141 C14 H142 109.5 no
C14 C15 N5 115.66(16) yes
C14 C15 H151 107.5 no
N5 C15 H151 108.0 no
C14 C15 H152 108.2 no
N5 C15 H152 107.9 no
H151 C15 H152 109.5 no
N5 C16 C17 114.61(15) yes
N5 C16 H161 108.1 no
C17 C16 H161 108.1 no
N5 C16 H162 108.2 no
C17 C16 H162 108.3 no
H161 C16 H162 109.5 no
C16 C17 C18 113.11(16) yes
C16 C17 H171 108.9 no
C18 C17 H171 108.7 no
C16 C17 H172 108.4 no
C18 C17 H172 108.3 no
H171 C17 H172 109.5 no
C17 C18 N4 114.64(15) yes
C17 C18 H181 107.9 no
N4 C18 H181 108.2 no
C17 C18 H182 108.6 no
N4 C18 H182 108.0 no
H181 C18 H182 109.5 no
N5 C19 H191 109.2 no
N5 C19 H192 109.5 no
H191 C19 H192 109.5 no
N5 C19 H193 109.6 no
H191 C19 H193 109.5 no
H192 C19 H193 109.5 no
Si1 C20 H201 109.7 no
Si1 C20 H202 109.4 no
H201 C20 H202 109.5 no
Si1 C20 H203 109.3 no
H201 C20 H203 109.5 no
H202 C20 H203 109.5 no
Si1 C21 H211 109.7 no
Si1 C21 H212 109.5 no
H211 C21 H212 109.5 no
Si1 C21 H213 109.2 no
H211 C21 H213 109.5 no
H212 C21 H213 109.5 no
Si1 C22 H221 109.3 no
Si1 C22 H222 109.7 no
H221 C22 H222 109.5 no
Si1 C22 H223 109.4 no
H221 C22 H223 109.5 no
H222 C22 H223 109.5 no
Si2 C23 H231 109.7 no
Si2 C23 H232 109.4 no
H231 C23 H232 109.5 no
Si2 C23 H233 109.3 no
H231 C23 H233 109.5 no
H232 C23 H233 109.5 no
Si2 C24 H241 109.3 no
Si2 C24 H242 109.6 no
H241 C24 H242 109.5 no
Si2 C24 H243 109.5 no
H241 C24 H243 109.5 no
H242 C24 H243 109.5 no
Si2 C25 H251 109.4 no
Si2 C25 H252 109.5 no
H251 C25 H252 109.5 no
Si2 C25 H253 109.5 no
H251 C25 H253 109.5 no
H252 C25 H253 109.5 no
N6 C26 C27 122.5(2) yes
N6 C26 H261 118.7 no
C27 C26 H261 118.9 no
C26 C27 C28 119.4(2) yes
C26 C27 H271 120.2 no
C28 C27 H271 120.3 no
C27 C28 C29 118.6(2) yes
C27 C28 H281 120.4 no
C29 C28 H281 120.9 no
C28 C29 C30 119.1(2) yes
C28 C29 H291 120.5 no
C30 C29 H291 120.4 no
C29 C30 N6 123.1(2) yes
C29 C30 H301 118.7 no
N6 C30 H301 118.2 no

loop_
_geom_bond_atom_site_label_1
_geom_bond_atom_site_label_2
_geom_bond_distance
_geom_bond_publ_flag
Ti1 N1 1.7506(14) yes
Ti1 N3 1.9993(15) yes
Ti1 N4 2.0020(14) yes
Ti1 N5 2.2889(16) yes
Ti1 N6 2.2814(15) yes
N1 N2 1.364(2) yes
N2 C1 1.433(2) yes
N2 C7 1.398(2) yes
N3 Si1 1.7166(16) yes
N3 C13 1.489(2) yes
N4 Si2 1.7173(15) yes
N4 C18 1.476(2) yes
N5 C15 1.500(2) yes
N5 C16 1.491(2) yes
N5 C19 1.481(3) yes
N6 C26 1.346(3) yes
N6 C30 1.337(2) yes
Si1 C20 1.882(3) yes
Si1 C21 1.873(2) yes
Si1 C22 1.884(3) yes
Si2 C23 1.867(2) yes
Si2 C24 1.875(2) yes
Si2 C25 1.881(2) yes
C1 C2 1.387(3) yes
C1 C6 1.378(3) yes
C2 C3 1.387(3) yes
C2 H21 1.000 no
C3 C4 1.371(3) yes
C3 H31 1.000 no
C4 C5 1.375(3) yes
C4 H41 1.000 no
C5 C6 1.394(3) yes
C5 H51 1.000 no
C6 H61 1.000 no
C7 C8 1.400(2) yes
C7 C12 1.406(2) yes
C8 C9 1.389(3) yes
C8 H81 1.000 no
C9 C10 1.387(3) yes
C9 H91 1.000 no
C10 C11 1.388(3) yes
C10 H101 1.000 no
C11 C12 1.383(3) yes
C11 H111 1.000 no
C12 H121 1.000 no
C13 C14 1.518(3) yes
C13 H131 1.000 no
C13 H132 1.000 no
C14 C15 1.515(3) yes
C14 H141 1.000 no
C14 H142 1.000 no
C15 H151 1.000 no
C15 H152 1.000 no
C16 C17 1.519(3) yes
C16 H161 1.000 no
C16 H162 1.000 no
C17 C18 1.532(3) yes
C17 H171 1.000 no
C17 H172 1.000 no
C18 H181 1.000 no
C18 H182 1.000 no
C19 H191 1.000 no
C19 H192 1.000 no
C19 H193 1.000 no
C20 H201 1.000 no
C20 H202 1.000 no
C20 H203 1.000 no
C21 H211 1.000 no
C21 H212 1.000 no
C21 H213 1.000 no
C22 H221 1.000 no
C22 H222 1.000 no
C22 H223 1.000 no
C23 H231 1.000 no
C23 H232 1.000 no
C23 H233 1.000 no
C24 H241 1.000 no
C24 H242 1.000 no
C24 H243 1.000 no
C25 H251 1.000 no
C25 H252 1.000 no
C25 H253 1.000 no
C26 C27 1.389(3) yes
C26 H261 1.000 no
C27 C28 1.371(4) yes
C27 H271 1.000 no
C28 C29 1.376(4) yes
C28 H281 1.000 no
C29 C30 1.387(3) yes
C29 H291 1.000 no
C30 H301 1.000 no
